data_4305859
loop_
_publ_author_name
'Minh Nguyen'
'Tuan Phan'
'Eric Van Caemelbecke'
'Wiroaj Kajonkijya'
'John L. Bear'
'Karl M. Kadish'

_publ_section_title
;
Interconversion between (3,1) and (4,0) Isomers of Ru2(L)4X Complexes where
L is 2-Anilinopyridinate or 2-(2,4,6-Trifluoroanilino)pyridinate Anion and
X = Cl- or C\\tbCC5H4N-
;
_journal_name_full 'Inorganic Chemistry'
_journal_page_first 7775
_journal_page_last 7783
_journal_paper_doi 10.1021/ic800787p
_journal_volume 47
_journal_year 2008
_chemical_formula_sum 'C58 H44 N10 Ru2'
_chemical_formula_weight 1083.17
_chemical_name_systematic
; 
 ? 
;
_space_group_IT_number 14
_symmetry_cell_setting monoclinic
_symmetry_space_group_name_Hall '-P 2yn'
_symmetry_space_group_name_H-M 'P 1 21/n 1'
_atom_sites_solution_hydrogens geom
_atom_sites_solution_primary direct
_atom_sites_solution_secondary difmap
_audit_creation_method SHELXL-97
_cell_angle_alpha 90.00
_cell_angle_beta 98.163(1)
_cell_angle_gamma 90.00
_cell_formula_units_Z 4
_cell_length_a 10.6816(7)
_cell_length_b 19.1358(13)
_cell_length_c 23.4822(16)
_cell_measurement_reflns_used 4191
_cell_measurement_temperature 223(2)
_cell_measurement_theta_max 23.54
_cell_measurement_theta_min 1.38
_cell_volume 4751.2(6)
_computing_cell_refinement 'Bruker SAINT software (Bruker, 1999)'
_computing_data_collection 'Siemens SMART software (Siemens, 1996)'
_computing_data_reduction 'Bruker SAINT software (Bruker, 1999)'
_computing_structure_refinement 'SHELXL-97 (Sheldrick, 1997)'
_computing_structure_solution 'SHELXS-97 (Sheldrick, 1997)'
_diffrn_ambient_temperature 223(2)
_diffrn_detector_area_resol_mean 1K
_diffrn_measured_fraction_theta_full 0.995
_diffrn_measured_fraction_theta_max 0.995
_diffrn_measurement_device_type 'Siemens SMART CCD'
_diffrn_measurement_method CCD
_diffrn_radiation_monochromator graphite
_diffrn_radiation_source 'fine-focus sealed tube'
_diffrn_radiation_type MoK\a
_diffrn_radiation_wavelength 0.71073
_diffrn_reflns_av_R_equivalents 0.0526
_diffrn_reflns_av_sigmaI/netI 0.0419
_diffrn_reflns_limit_h_max 11
_diffrn_reflns_limit_h_min -11
_diffrn_reflns_limit_k_max 21
_diffrn_reflns_limit_k_min 0
_diffrn_reflns_limit_l_max 26
_diffrn_reflns_limit_l_min 0
_diffrn_reflns_number 22066
_diffrn_reflns_theta_full 23.54
_diffrn_reflns_theta_max 23.54
_diffrn_reflns_theta_min 1.38
_diffrn_standards_decay_% 0.0
_exptl_absorpt_coefficient_mu 0.688
_exptl_absorpt_correction_T_max 0.9276
_exptl_absorpt_correction_T_min 0.7773
_exptl_absorpt_correction_type empirical
_exptl_crystal_colour 'Very dark blue'
_exptl_crystal_density_diffrn 1.514
_exptl_crystal_density_method 'not measured'
_exptl_crystal_description Wedge
_exptl_crystal_F_000 2200
_exptl_crystal_size_max 0.30
_exptl_crystal_size_mid 0.15
_exptl_crystal_size_min 0.10
_refine_diff_density_max 0.732
_refine_diff_density_min -0.845
_refine_diff_density_rms 0.086
_refine_ls_extinction_coef 0.00017(7)
_refine_ls_extinction_expression Fc^*^=kFc[1+0.001xFc^2^\l^3^/sin(2\q)]^-1/4^
_refine_ls_extinction_method SHELXL
_refine_ls_goodness_of_fit_ref 1.068
_refine_ls_hydrogen_treatment noref
_refine_ls_matrix_type full
_refine_ls_number_parameters 565
_refine_ls_number_reflns 7029
_refine_ls_number_restraints 0
_refine_ls_restrained_S_all 1.068
_refine_ls_R_factor_all 0.0650
_refine_ls_R_factor_gt 0.0340
_refine_ls_shift/su_max 0.359
_refine_ls_shift/su_mean 0.017
_refine_ls_structure_factor_coef Fsqd
_refine_ls_weighting_details 'calc w=1/[\s^2^(Fo^2^)+(0.0379P)^2^+9.9483P] where P=(Fo^2^+2Fc^2^)/3'
_refine_ls_weighting_scheme calc
_refine_ls_wR_factor_gt 0.0789
_refine_ls_wR_factor_ref 0.0950
_reflns_number_gt 4823
_reflns_number_total 7283
_reflns_threshold_expression >4sigma(I)
_cod_data_source_file ic800787p-file004.cif
_cod_data_source_block k920
_cod_depositor_comments
;
The following automatic conversions were performed:
'_symmetry_cell_setting' value 'Monoclinic' changed to 'monoclinic'
according to '/home/saulius/struct/CIF-dictionaries/cif_core.dic'
dictionary named 'cif_core.dic' version 2.4.1 from
2010-06-29.

'_exptl_absorpt_correction_type' value 'Empirical' changed to
'empirical' according to
'/home/saulius/struct/CIF-dictionaries/cif_core.dic' dictionary named
'cif_core.dic' version 2.4.1 from 2010-06-29.

Automatic conversion script
Id: cif_fix_enum 1527 2010-12-29 10:47:43Z saulius 
;
_cod_database_code 4305859

loop_
_symmetry_equiv_pos_as_xyz
'x, y, z'
'-x+1/2, y+1/2, -z+1/2'
'-x, -y, -z'
'x-1/2, -y-1/2, z-1/2'

loop_
_atom_site_label
_atom_site_type_symbol
_atom_site_fract_x
_atom_site_fract_y
_atom_site_fract_z
_atom_site_U_iso_or_equiv
_atom_site_adp_type
_atom_site_occupancy
_atom_site_symmetry_multiplicity
_atom_site_calc_flag
_atom_site_refinement_flags
_atom_site_disorder_assembly
_atom_site_disorder_group
Ru1 Ru 0.47145(4) 0.34710(2) 0.662344(16) 0.02209(12) Uani 1 1 d . . .
Ru2 Ru 0.66613(3) 0.36529(2) 0.729873(16) 0.02080(12) Uani 1 1 d . A .
N1 N 0.5785(4) 0.3840(2) 0.60100(16) 0.0261(9) Uani 1 1 d . A .
N2 N 0.7355(4) 0.4264(2) 0.67256(16) 0.0245(9) Uani 1 1 d . . .
N3 N 0.4552(3) 0.4570(2) 0.68332(15) 0.0212(9) Uani 1 1 d . A .
N4 N 0.5929(3) 0.44373(19) 0.76960(15) 0.0215(9) Uani 1 1 d . . .
N5 N 0.3829(4) 0.31830(19) 0.72998(16) 0.0244(9) Uani 1 1 d . A .
N6 N 0.5834(3) 0.2948(2) 0.77964(16) 0.0237(9) Uani 1 1 d . . .
N7 N 0.7200(3) 0.27746(19) 0.67979(16) 0.0232(9) Uani 1 1 d . . .
N8 N 0.5110(4) 0.2489(2) 0.64574(16) 0.0255(9) Uani 1 1 d . A .
C1 C 0.5351(5) 0.3761(3) 0.5442(2) 0.0334(13) Uani 1 1 d . . .
H1 H 0.4673 0.3452 0.5338 0.040 Uiso 1 1 calc R A .
C2 C 0.5830(5) 0.4097(4) 0.5017(2) 0.0517(17) Uani 1 1 d . A .
H2 H 0.5514 0.4013 0.4629 0.062 Uiso 1 1 calc R . .
C3 C 0.6812(5) 0.4574(4) 0.5171(2) 0.0550(18) Uani 1 1 d . . .
H3 H 0.7122 0.4842 0.4886 0.066 Uiso 1 1 calc R A .
C4 C 0.7314(5) 0.4649(3) 0.5730(2) 0.0394(14) Uani 1 1 d . A .
H4 H 0.7979 0.4966 0.5834 0.047 Uiso 1 1 calc R . .
C5 C 0.6839(4) 0.4251(2) 0.6157(2) 0.0256(11) Uani 1 1 d . A .
C6 C 0.8533(4) 0.4630(2) 0.6886(2) 0.0259(11) Uani 1 1 d . A .
C7 C 0.8586(5) 0.5157(3) 0.7294(2) 0.0362(13) Uani 1 1 d . . .
H7 H 0.7855 0.5285 0.7449 0.043 Uiso 1 1 calc R A .
C8 C 0.9719(5) 0.5492(3) 0.7471(3) 0.0492(16) Uani 1 1 d . A .
H8 H 0.9759 0.5848 0.7749 0.059 Uiso 1 1 calc R . .
C9 C 1.0788(5) 0.5310(3) 0.7244(3) 0.0499(16) Uani 1 1 d . . .
H9 H 1.1556 0.5540 0.7367 0.060 Uiso 1 1 calc R A .
C10 C 1.0739(5) 0.4796(3) 0.6841(3) 0.0445(15) Uani 1 1 d . A .
H10 H 1.1471 0.4678 0.6682 0.053 Uiso 1 1 calc R . .
C11 C 0.9618(5) 0.4448(3) 0.6664(2) 0.0362(13) Uani 1 1 d . . .
H11 H 0.9594 0.4086 0.6392 0.043 Uiso 1 1 calc R A .
C12 C 0.3899(4) 0.5021(3) 0.6451(2) 0.0279(12) Uani 1 1 d . . .
H12 H 0.3568 0.4848 0.6086 0.033 Uiso 1 1 calc R A .
C13 C 0.3694(4) 0.5711(3) 0.6563(2) 0.0297(12) Uani 1 1 d . A .
H13 H 0.3244 0.6002 0.6282 0.036 Uiso 1 1 calc R . .
C14 C 0.4172(5) 0.5970(3) 0.7107(2) 0.0359(13) Uani 1 1 d . . .
H14 H 0.4021 0.6437 0.7203 0.043 Uiso 1 1 calc R A .
C15 C 0.4855(5) 0.5544(3) 0.7495(2) 0.0309(12) Uani 1 1 d . A .
H15 H 0.5172 0.5716 0.7863 0.037 Uiso 1 1 calc R . .
C16 C 0.5093(4) 0.4845(2) 0.7352(2) 0.0238(11) Uani 1 1 d . A .
C17 C 0.6079(5) 0.4559(2) 0.8297(2) 0.0290(12) Uani 1 1 d . A .
C18 C 0.5047(6) 0.4490(3) 0.8588(2) 0.0432(14) Uani 1 1 d . . .
H18 H 0.4251 0.4368 0.8388 0.052 Uiso 1 1 calc R A .
C19 C 0.5193(7) 0.4600(3) 0.9181(3) 0.0591(19) Uani 1 1 d . A .
H19 H 0.4495 0.4545 0.9379 0.071 Uiso 1 1 calc R . .
C20 C 0.6328(9) 0.4786(4) 0.9474(3) 0.069(2) Uani 1 1 d . . .
H20 H 0.6405 0.4883 0.9869 0.083 Uiso 1 1 calc R A .
C21 C 0.7363(7) 0.4832(3) 0.9193(3) 0.059(2) Uani 1 1 d . A .
H21 H 0.8157 0.4941 0.9401 0.071 Uiso 1 1 calc R . .
C22 C 0.7251(6) 0.4720(3) 0.8599(2) 0.0390(14) Uani 1 1 d . . .
H22 H 0.7964 0.4753 0.8408 0.047 Uiso 1 1 calc R A .
C23 C 0.2551(5) 0.3205(3) 0.7294(2) 0.0302(12) Uani 1 1 d . . .
H23 H 0.2056 0.3428 0.6984 0.036 Uiso 1 1 calc R A .
C24 C 0.1955(5) 0.2920(3) 0.7714(2) 0.0381(13) Uani 1 1 d . A .
H24 H 0.1076 0.2963 0.7703 0.046 Uiso 1 1 calc R . .
C25 C 0.2685(5) 0.2563(3) 0.8161(2) 0.0360(13) Uani 1 1 d . . .
H25 H 0.2291 0.2343 0.8446 0.043 Uiso 1 1 calc R A .
C26 C 0.3953(5) 0.2530(3) 0.8185(2) 0.0308(12) Uani 1 1 d . A .
H26 H 0.4435 0.2274 0.8481 0.037 Uiso 1 1 calc R . .
C27 C 0.4570(4) 0.2881(2) 0.7765(2) 0.0250(11) Uani 1 1 d . A .
C28 C 0.6567(4) 0.2539(3) 0.8238(2) 0.0262(11) Uani 1 1 d . A .
C29 C 0.7122(5) 0.1922(3) 0.8091(2) 0.0372(13) Uani 1 1 d . . .
H29 H 0.7051 0.1784 0.7704 0.045 Uiso 1 1 calc R A .
C30 C 0.7789(5) 0.1505(3) 0.8521(2) 0.0449(15) Uani 1 1 d . A .
H30 H 0.8171 0.1088 0.8422 0.054 Uiso 1 1 calc R . .
C31 C 0.7885(5) 0.1702(3) 0.9086(2) 0.0427(14) Uani 1 1 d . . .
H31 H 0.8313 0.1414 0.9375 0.051 Uiso 1 1 calc R A .
C32 C 0.7356(5) 0.2321(3) 0.9231(2) 0.0388(14) Uani 1 1 d . A .
H32 H 0.7434 0.2456 0.9619 0.047 Uiso 1 1 calc R . .
C33 C 0.6715(5) 0.2743(3) 0.8814(2) 0.0331(12) Uani 1 1 d . . .
H33 H 0.6375 0.3171 0.8917 0.040 Uiso 1 1 calc R A .
C34 C 0.8454(5) 0.2657(3) 0.6802(2) 0.0302(12) Uani 1 1 d . A .
H34 H 0.9031 0.2982 0.6990 0.036 Uiso 1 1 calc R . .
C35 C 0.8920(5) 0.2091(3) 0.6548(2) 0.0363(13) Uani 1 1 d . . .
H35 H 0.9795 0.2035 0.6552 0.044 Uiso 1 1 calc R A .
C36 C 0.8077(5) 0.1600(3) 0.6284(2) 0.0406(14) Uani 1 1 d . A .
H36 H 0.8378 0.1199 0.6117 0.049 Uiso 1 1 calc R . .
C37 C 0.6814(5) 0.1701(3) 0.6269(2) 0.0359(13) Uani 1 1 d . . .
H37 H 0.6241 0.1364 0.6098 0.043 Uiso 1 1 calc R A .
C38 C 0.6359(4) 0.2313(2) 0.65086(19) 0.0241(11) Uani 1 1 d . A .
C39 C 0.4136(5) 0.2004(2) 0.6240(2) 0.0290(12) Uani 1 1 d . . .
C40 C 0.3868(6) 0.1864(3) 0.5658(2) 0.0458(15) Uani 1 1 d . A .
H40 H 0.4375 0.2057 0.5402 0.055 Uiso 1 1 calc R . .
C41 C 0.2858(6) 0.1443(3) 0.5451(3) 0.0550(17) Uani 1 1 d . . .
H41 H 0.2687 0.1344 0.5055 0.066 Uiso 1 1 calc R A .
C42 C 0.2097(6) 0.1163(3) 0.5824(3) 0.0526(17) Uani 1 1 d . A .
H42 H 0.1390 0.0890 0.5681 0.063 Uiso 1 1 calc R . .
C43 C 0.2376(5) 0.1286(3) 0.6397(3) 0.0468(15) Uani 1 1 d . . .
H43 H 0.1878 0.1084 0.6653 0.056 Uiso 1 1 calc R A .
C44 C 0.3390(5) 0.1708(3) 0.6607(2) 0.0353(13) Uani 1 1 d . A .
H44 H 0.3571 0.1792 0.7004 0.042 Uiso 1 1 calc R . .
C45 C 0.315(2) 0.3545(11) 0.6073(10) 0.032(8) Uiso 0.50 1 d P A 1
C46 C 0.214(2) 0.3543(12) 0.5754(10) 0.027(8) Uiso 0.50 1 d P A 1
C45' C 0.3081(17) 0.3632(10) 0.6108(8) 0.014(5) Uiso 0.50 1 d P A 2
C46' C 0.213(2) 0.3642(11) 0.5754(10) 0.024(8) Uiso 0.50 1 d P A 2
C47 C 0.0990(8) 0.3493(5) 0.5350(4) 0.015(4) Uiso 0.50 1 d PG A 1
C48 C 0.0415(9) 0.2838(4) 0.5288(4) 0.038(3) Uiso 0.50 1 d PG A 1
H48 H 0.0751 0.2455 0.5525 0.046 Uiso 0.50 1 d PG A 1
C49 C -0.0646(9) 0.2746(4) 0.4883(4) 0.058(4) Uiso 0.50 1 d PG A 1
H49 H -0.1050 0.2298 0.4838 0.070 Uiso 0.50 1 d PG A 1
N9 N -0.1111(9) 0.3284(5) 0.4552(4) 0.062(5) Uiso 0.50 1 d PG A 1
C50 C -0.0581(10) 0.3916(5) 0.4597(4) 0.036(4) Uiso 0.50 1 d PG A 1
H50 H -0.0941 0.4289 0.4354 0.043 Uiso 0.50 1 d PG A 1
C51 C 0.0484(9) 0.4037(4) 0.4993(5) 0.027(4) Uiso 0.50 1 d PG A 1
H51 H 0.0872 0.4490 0.5022 0.033 Uiso 0.50 1 d PG A 1
C47' C 0.0943(9) 0.3578(6) 0.5333(5) 0.042(7) Uiso 0.50 1 d PG A 2
C48' C 0.0179(10) 0.2988(5) 0.5328(4) 0.039(3) Uiso 0.50 1 d PG A 2
H48' H 0.0376 0.2629 0.5613 0.047 Uiso 0.50 1 d PG A 2
C49' C -0.0865(9) 0.2921(5) 0.4909(4) 0.045(4) Uiso 0.50 1 d PG A 2
H49' H -0.1397 0.2516 0.4904 0.054 Uiso 0.50 1 d PG A 2
N9' N -0.1133(9) 0.3422(6) 0.4511(4) 0.045(4) Uiso 0.50 1 d PG A 2
C50' C -0.0420(10) 0.3992(5) 0.4501(4) 0.051(5) Uiso 0.50 1 d PG A 2
H50' H -0.0642 0.4341 0.4211 0.062 Uiso 0.50 1 d PG A 2
C51' C 0.0638(10) 0.4085(5) 0.4907(5) 0.045(5) Uiso 0.50 1 d PG A 2
H51' H 0.1158 0.4492 0.4897 0.055 Uiso 0.50 1 d PG A 2
C52 C 0.826(2) 0.3560(11) 0.7832(9) 0.031(8) Uiso 0.50 1 d P A 1
C53 C 0.9183(14) 0.3555(11) 0.8196(6) 0.031(7) Uiso 0.50 1 d P A 1
C52' C 0.8202(19) 0.3455(11) 0.7829(9) 0.021(7) Uiso 0.50 1 d P A 2
C54 C 1.0129(9) 0.3591(5) 0.8694(3) 0.024(17) Uiso 0.50 1 d PG A 1
C55 C 1.0468(10) 0.3023(4) 0.9055(5) 0.043(4) Uiso 0.50 1 d PG A 1
H55 H 1.0122 0.2569 0.8958 0.052 Uiso 0.50 1 d PG A 1
C56 C 1.1310(11) 0.3120(4) 0.9554(4) 0.066(7) Uiso 0.50 1 d PG A 1
H56 H 1.1551 0.2731 0.9804 0.079 Uiso 0.50 1 d PG A 1
N10 N 1.1788(9) 0.3756(5) 0.9688(4) 0.069(4) Uiso 0.50 1 d PG A 1
C57 C 1.1479(8) 0.4312(4) 0.9355(4) 0.056(4) Uiso 0.50 1 d PG A 1
H57 H 1.1842 0.4759 0.9464 0.067 Uiso 0.50 1 d PG A 1
C58 C 1.0638(9) 0.4247(4) 0.8853(4) 0.045(3) Uiso 0.50 1 d PG A 1
H58 H 1.0407 0.4648 0.8615 0.054 Uiso 0.50 1 d PG A 1
C53' C 0.9140(11) 0.3459(7) 0.8209(5) 0.027(7) Uiso 0.50 1 d PG A 2
C54' C 1.0157(8) 0.3588(5) 0.8689(4) 0.05(2) Uiso 0.50 1 d PG A 2
C55' C 1.0369(9) 0.3125(5) 0.9150(4) 0.037(4) Uiso 0.50 1 d PG A 2
H55' H 0.9845 0.2719 0.9161 0.044 Uiso 0.50 1 d PG A 2
C56' C 1.1344(10) 0.3254(5) 0.9592(4) 0.050(5) Uiso 0.50 1 d PG A 2
H56' H 1.1498 0.2936 0.9911 0.059 Uiso 0.50 1 d PG A 2
N10' N 1.2071(8) 0.3822(5) 0.9576(4) 0.084(5) Uiso 0.50 1 d PG A 2
C57' C 1.1891(8) 0.4279(4) 0.9143(4) 0.066(4) Uiso 0.50 1 d PG A 2
H57' H 1.2432 0.4679 0.9145 0.079 Uiso 0.50 1 d PG A 2
C58' C 1.0928(8) 0.4178(4) 0.8691(4) 0.042(3) Uiso 0.50 1 d PG A 2
H58' H 1.0791 0.4510 0.8382 0.050 Uiso 0.50 1 d PG A 2

loop_
_atom_site_aniso_label
_atom_site_aniso_U_11
_atom_site_aniso_U_22
_atom_site_aniso_U_33
_atom_site_aniso_U_23
_atom_site_aniso_U_13
_atom_site_aniso_U_12
Ru1 0.0188(2) 0.0244(2) 0.0213(2) -0.00136(16) -0.00300(16) -0.00019(16)
Ru2 0.0176(2) 0.0245(2) 0.0190(2) -0.00130(16) -0.00190(15) 0.00115(16)
N1 0.024(2) 0.031(2) 0.024(2) -0.0061(18) 0.0021(18) -0.0012(18)
N2 0.024(2) 0.026(2) 0.023(2) -0.0030(17) 0.0019(18) -0.0019(17)
N3 0.018(2) 0.029(2) 0.016(2) 0.0014(17) 0.0007(16) -0.0032(17)
N4 0.023(2) 0.023(2) 0.018(2) -0.0041(16) -0.0012(17) 0.0029(17)
N5 0.022(2) 0.026(2) 0.025(2) -0.0014(17) 0.0011(18) 0.0001(17)
N6 0.019(2) 0.029(2) 0.022(2) 0.0001(17) 0.0009(17) 0.0017(17)
N7 0.019(2) 0.025(2) 0.024(2) 0.0005(17) 0.0004(17) 0.0024(17)
N8 0.021(2) 0.029(2) 0.025(2) -0.0035(18) -0.0008(18) -0.0042(17)
C1 0.029(3) 0.044(3) 0.026(3) -0.006(2) -0.001(2) -0.007(2)
C2 0.038(3) 0.095(5) 0.022(3) 0.003(3) 0.002(3) -0.019(3)
C3 0.038(4) 0.098(5) 0.029(3) 0.016(3) 0.003(3) -0.020(3)
C4 0.031(3) 0.054(4) 0.031(3) 0.005(3) -0.002(2) -0.013(3)
C5 0.023(3) 0.030(3) 0.024(3) 0.003(2) 0.005(2) -0.001(2)
C6 0.026(3) 0.028(3) 0.024(3) 0.005(2) 0.003(2) 0.000(2)
C7 0.034(3) 0.035(3) 0.039(3) -0.006(3) 0.005(3) -0.005(2)
C8 0.045(4) 0.048(4) 0.054(4) -0.012(3) 0.003(3) -0.017(3)
C9 0.029(3) 0.060(4) 0.057(4) -0.004(3) -0.004(3) -0.018(3)
C10 0.023(3) 0.052(4) 0.059(4) 0.009(3) 0.008(3) -0.003(3)
C11 0.031(3) 0.037(3) 0.041(3) 0.002(3) 0.006(3) 0.004(2)
C12 0.022(3) 0.035(3) 0.024(3) 0.004(2) -0.003(2) -0.003(2)
C13 0.027(3) 0.030(3) 0.031(3) 0.007(2) -0.002(2) 0.005(2)
C14 0.041(3) 0.026(3) 0.041(3) -0.002(2) 0.006(3) 0.006(2)
C15 0.033(3) 0.030(3) 0.028(3) -0.001(2) -0.001(2) 0.001(2)
C16 0.021(3) 0.027(3) 0.024(3) 0.002(2) 0.004(2) 0.003(2)
C17 0.039(3) 0.026(3) 0.021(3) -0.003(2) 0.000(2) 0.007(2)
C18 0.055(4) 0.042(3) 0.034(3) 0.002(3) 0.010(3) 0.012(3)
C19 0.084(5) 0.066(5) 0.033(4) 0.010(3) 0.029(4) 0.033(4)
C20 0.110(7) 0.073(5) 0.023(3) -0.003(3) 0.003(4) 0.039(5)
C21 0.084(5) 0.052(4) 0.033(4) -0.011(3) -0.023(4) 0.017(4)
C22 0.053(4) 0.031(3) 0.030(3) -0.004(2) -0.004(3) 0.006(3)
C23 0.025(3) 0.032(3) 0.032(3) 0.002(2) -0.002(2) 0.002(2)
C24 0.024(3) 0.055(4) 0.037(3) 0.000(3) 0.009(3) -0.001(3)
C25 0.028(3) 0.046(3) 0.033(3) 0.002(3) 0.005(2) -0.009(2)
C26 0.033(3) 0.035(3) 0.023(3) 0.005(2) -0.002(2) -0.004(2)
C27 0.026(3) 0.025(3) 0.023(3) -0.002(2) 0.002(2) -0.001(2)
C28 0.020(3) 0.033(3) 0.024(3) 0.002(2) 0.001(2) 0.000(2)
C29 0.044(3) 0.036(3) 0.029(3) 0.002(2) -0.001(3) 0.006(3)
C30 0.048(4) 0.035(3) 0.049(4) 0.004(3) -0.001(3) 0.016(3)
C31 0.036(3) 0.051(4) 0.037(3) 0.015(3) -0.008(3) 0.008(3)
C32 0.034(3) 0.047(4) 0.033(3) 0.001(3) -0.004(3) -0.003(3)
C33 0.039(3) 0.034(3) 0.026(3) 0.001(2) 0.002(2) 0.001(2)
C34 0.023(3) 0.035(3) 0.032(3) 0.003(2) 0.003(2) 0.001(2)
C35 0.028(3) 0.041(3) 0.041(3) 0.001(3) 0.006(3) 0.009(2)
C36 0.044(4) 0.031(3) 0.049(4) -0.006(3) 0.010(3) 0.010(3)
C37 0.039(3) 0.028(3) 0.040(3) -0.008(2) 0.002(3) 0.001(2)
C38 0.029(3) 0.024(3) 0.020(3) 0.004(2) 0.003(2) -0.002(2)
C39 0.028(3) 0.025(3) 0.031(3) -0.001(2) -0.004(2) 0.000(2)
C40 0.059(4) 0.038(3) 0.036(3) -0.001(3) -0.006(3) -0.018(3)
C41 0.072(5) 0.043(4) 0.045(4) -0.007(3) -0.011(3) -0.018(3)
C42 0.046(4) 0.036(3) 0.070(5) -0.007(3) -0.012(3) -0.011(3)
C43 0.043(4) 0.040(3) 0.059(4) -0.002(3) 0.012(3) -0.009(3)
C44 0.038(3) 0.033(3) 0.035(3) -0.002(2) 0.005(3) -0.004(2)

loop_
_atom_type_symbol
_atom_type_description
_atom_type_scat_dispersion_real
_atom_type_scat_dispersion_imag
_atom_type_scat_source
C C 0.0033 0.0016 'International Tables Vol C Tables 4.2.6.8 and 6.1.1.4'
H H 0.0000 0.0000 'International Tables Vol C Tables 4.2.6.8 and 6.1.1.4'
N N 0.0061 0.0033 'International Tables Vol C Tables 4.2.6.8 and 6.1.1.4'
Ru Ru -1.2594 0.8363 'International Tables Vol C Tables 4.2.6.8 and 6.1.1.4'

loop_
_geom_angle_atom_site_label_1
_geom_angle_atom_site_label_2
_geom_angle_atom_site_label_3
_geom_angle
_geom_angle_site_symmetry_1
_geom_angle_site_symmetry_3
_geom_angle_publ_flag
C45 Ru1 N8 97.1(6) . . ?
C45 Ru1 C45' 5.8(10) . . ?
N8 Ru1 C45' 102.7(5) . . ?
C45 Ru1 N5 95.0(7) . . ?
N8 Ru1 N5 91.88(16) . . ?
C45' Ru1 N5 93.0(5) . . ?
C45 Ru1 N1 91.1(7) . . ?
N8 Ru1 N1 91.82(15) . . ?
C45' Ru1 N1 92.6(5) . . ?
N5 Ru1 N1 172.43(15) . . ?
C45 Ru1 N3 89.5(6) . . ?
N8 Ru1 N3 172.30(14) . . ?
C45' Ru1 N3 84.1(5) . . ?
N5 Ru1 N3 91.38(14) . . ?
N1 Ru1 N3 84.16(14) . . ?
C45 Ru1 Ru2 167.7(6) . . ?
N8 Ru1 Ru2 94.42(11) . . ?
C45' Ru1 Ru2 162.7(5) . . ?
N5 Ru1 Ru2 88.81(11) . . ?
N1 Ru1 Ru2 84.32(10) . . ?
N3 Ru1 Ru2 78.68(9) . . ?
C52' Ru2 C52 6.1(11) . . ?
C52' Ru2 N4 101.5(6) . . ?
C52 Ru2 N4 97.7(6) . . ?
C52' Ru2 N2 100.5(6) . . ?
C52 Ru2 N2 96.2(6) . . ?
N4 Ru2 N2 94.72(16) . . ?
C52' Ru2 N6 84.4(6) . . ?
C52 Ru2 N6 89.1(6) . . ?
N4 Ru2 N6 89.97(15) . . ?
N2 Ru2 N6 172.38(15) . . ?
C52' Ru2 N7 86.1(6) . . ?
C52 Ru2 N7 90.1(6) . . ?
N4 Ru2 N7 172.02(14) . . ?
N2 Ru2 N7 86.34(15) . . ?
N6 Ru2 N7 88.19(15) . . ?
C52' Ru2 Ru1 160.7(6) . . ?
C52 Ru2 Ru1 166.6(6) . . ?
N4 Ru2 Ru1 93.26(10) . . ?
N2 Ru2 Ru1 90.52(11) . . ?
N6 Ru2 Ru1 83.20(10) . . ?
N7 Ru2 Ru1 78.81(10) . . ?
C1 N1 C5 117.6(4) . . ?
C1 N1 Ru1 119.8(3) . . ?
C5 N1 Ru1 121.9(3) . . ?
C5 N2 C6 118.6(4) . . ?
C5 N2 Ru2 120.5(3) . . ?
C6 N2 Ru2 120.1(3) . . ?
C12 N3 C16 116.8(4) . . ?
C12 N3 Ru1 120.9(3) . . ?
C16 N3 Ru1 122.3(3) . . ?
C16 N4 C17 117.9(4) . . ?
C16 N4 Ru2 115.1(3) . . ?
C17 N4 Ru2 126.6(3) . . ?
C23 N5 C27 118.7(4) . . ?
C23 N5 Ru1 124.0(3) . . ?
C27 N5 Ru1 116.9(3) . . ?
C27 N6 C28 115.2(4) . . ?
C27 N6 Ru2 122.5(3) . . ?
C28 N6 Ru2 122.1(3) . . ?
C34 N7 C38 118.3(4) . . ?
C34 N7 Ru2 117.4(3) . . ?
C38 N7 Ru2 124.1(3) . . ?
C38 N8 C39 121.5(4) . . ?
C38 N8 Ru1 116.8(3) . . ?
C39 N8 Ru1 121.4(3) . . ?
C2 C1 N1 124.2(5) . . ?
C1 C2 C3 118.1(5) . . ?
C4 C3 C2 119.9(5) . . ?
C3 C4 C5 119.9(5) . . ?
N2 C5 N1 117.2(4) . . ?
N2 C5 C4 123.1(4) . . ?
N1 C5 C4 119.6(4) . . ?
C7 C6 C11 119.4(5) . . ?
C7 C6 N2 118.8(4) . . ?
C11 C6 N2 121.8(4) . . ?
C8 C7 C6 119.5(5) . . ?
C9 C8 C7 120.6(6) . . ?
C10 C9 C8 120.1(5) . . ?
C9 C10 C11 120.3(5) . . ?
C6 C11 C10 120.1(5) . . ?
C13 C12 N3 124.4(4) . . ?
C12 C13 C14 118.0(5) . . ?
C15 C14 C13 119.6(5) . . ?
C14 C15 C16 120.4(5) . . ?
N4 C16 N3 117.5(4) . . ?
N4 C16 C15 121.8(4) . . ?
N3 C16 C15 120.5(4) . . ?
C22 C17 C18 119.6(5) . . ?
C22 C17 N4 121.0(5) . . ?
C18 C17 N4 119.4(5) . . ?
C17 C18 C19 119.6(6) . . ?
C20 C19 C18 120.8(6) . . ?
C19 C20 C21 119.9(6) . . ?
C20 C21 C22 120.6(6) . . ?
C17 C22 C21 119.3(6) . . ?
C24 C23 N5 123.4(5) . . ?
C23 C24 C25 118.2(5) . . ?
C26 C25 C24 120.4(5) . . ?
C25 C26 C27 120.4(5) . . ?
N6 C27 N5 117.5(4) . . ?
N6 C27 C26 124.2(4) . . ?
N5 C27 C26 118.3(4) . . ?
C29 C28 C33 119.1(5) . . ?
C29 C28 N6 119.4(4) . . ?
C33 C28 N6 121.4(4) . . ?
C28 C29 C30 119.8(5) . . ?
C31 C30 C29 120.2(5) . . ?
C30 C31 C32 120.0(5) . . ?
C33 C32 C31 120.7(5) . . ?
C32 C33 C28 120.1(5) . . ?
N7 C34 C35 123.3(5) . . ?
C34 C35 C36 118.7(5) . . ?
C37 C36 C35 119.7(5) . . ?
C36 C37 C38 120.2(5) . . ?
N8 C38 N7 116.7(4) . . ?
N8 C38 C37 123.8(4) . . ?
N7 C38 C37 119.5(4) . . ?
C44 C39 C40 118.8(5) . . ?
C44 C39 N8 120.0(4) . . ?
C40 C39 N8 121.0(5) . . ?
C41 C40 C39 120.3(6) . . ?
C40 C41 C42 120.2(6) . . ?
C43 C42 C41 119.6(6) . . ?
C42 C43 C44 120.3(6) . . ?
C39 C44 C43 120.8(5) . . ?
C46 C45 Ru1 174(2) . . ?
C45 C46 C47 175(2) . . ?
C46' C45' Ru1 170.6(18) . . ?
C45' C46' C47' 174(2) . . ?
C48 C47 C51 118.7 . . ?
C48 C47 C46 116.7(11) . . ?
C51 C47 C46 124.4(11) . . ?
C49 C48 C47 119.5 . . ?
N9 C49 C48 120.0 . . ?
C50 N9 C49 122.1 . . ?
N9 C50 C51 120.3 . . ?
C50 C51 C47 119.3 . . ?
C48' C47' C51' 118.7 . . ?
C48' C47' C46' 120.7(11) . . ?
C51' C47' C46' 120.4(11) . . ?
C49' C48' C47' 119.5 . . ?
N9' C49' C48' 120.0 . . ?
C50' N9' C49' 122.1 . . ?
N9' C50' C51' 120.4 . . ?
C50' C51' C47' 119.3 . . ?
C53 C52 Ru2 172.7(19) . . ?
C52 C53 C54 170.0(18) . . ?
C53' C52' Ru2 167.4(17) . . ?
C55 C54 C58 118.7 . . ?
C55 C54 C53 123.4(9) . . ?
C58 C54 C53 117.5(9) . . ?
C56 C55 C54 119.5 . . ?
N10 C56 C55 120.0 . . ?
C57 N10 C56 122.1 . . ?
N10 C57 C58 120.4 . . ?
C57 C58 C54 119.3 . . ?
C52' C53' C54' 169.4(14) . . ?
C55' C54' C58' 118.7 . . ?
C55' C54' C53' 120.6 . . ?
C58' C54' C53' 120.6 . . ?
C56' C55' C54' 119.5 . . ?
N10' C56' C55' 120.0 . . ?
C57' N10' C56' 122.1 . . ?
N10' C57' C58' 120.3 . . ?
C57' C58' C54' 119.3 . . ?

loop_
_geom_bond_atom_site_label_1
_geom_bond_atom_site_label_2
_geom_bond_distance
_geom_bond_site_symmetry_2
_geom_bond_publ_flag
Ru1 C45 1.96(2) . ?
Ru1 N8 1.977(4) . ?
Ru1 C45' 2.002(18) . ?
Ru1 N5 2.037(4) . ?
Ru1 N1 2.085(4) . ?
Ru1 N3 2.172(4) . ?
Ru1 Ru2 2.4543(5) . ?
Ru2 C52' 1.96(2) . ?
Ru2 C52 1.98(2) . ?
Ru2 N4 1.985(4) . ?
Ru2 N2 2.003(4) . ?
Ru2 N6 2.064(4) . ?
Ru2 N7 2.175(4) . ?
N1 C1 1.357(6) . ?
N1 C5 1.377(6) . ?
N2 C5 1.370(6) . ?
N2 C6 1.442(6) . ?
N3 C12 1.365(6) . ?
N3 C16 1.377(6) . ?
N4 C16 1.362(6) . ?
N4 C17 1.417(6) . ?
N5 C23 1.364(6) . ?
N5 C27 1.381(6) . ?
N6 C27 1.348(6) . ?
N6 C28 1.439(6) . ?
N7 C34 1.357(6) . ?
N7 C38 1.369(6) . ?
N8 C38 1.364(6) . ?
N8 C39 1.433(6) . ?
C1 C2 1.346(7) . ?
C2 C3 1.398(8) . ?
C3 C4 1.355(7) . ?
C4 C5 1.410(7) . ?
C6 C7 1.388(7) . ?
C6 C11 1.381(7) . ?
C7 C8 1.380(7) . ?
C8 C9 1.372(8) . ?
C9 C10 1.360(8) . ?
C10 C11 1.382(7) . ?
C12 C13 1.370(7) . ?
C13 C14 1.397(7) . ?
C14 C15 1.357(7) . ?
C15 C16 1.411(7) . ?
C17 C22 1.383(7) . ?
C17 C18 1.385(7) . ?
C18 C19 1.394(8) . ?
C19 C20 1.353(10) . ?
C20 C21 1.368(10) . ?
C21 C22 1.399(8) . ?
C23 C24 1.361(7) . ?
C24 C25 1.394(7) . ?
C25 C26 1.349(7) . ?
C26 C27 1.430(7) . ?
C28 C29 1.387(7) . ?
C28 C33 1.394(7) . ?
C29 C30 1.400(7) . ?
C30 C31 1.368(8) . ?
C31 C32 1.375(8) . ?
C32 C33 1.376(7) . ?
C34 C35 1.365(7) . ?
C35 C36 1.384(7) . ?
C36 C37 1.358(7) . ?
C37 C38 1.415(7) . ?
C39 C44 1.376(7) . ?
C39 C40 1.383(7) . ?
C40 C41 1.378(8) . ?
C41 C42 1.385(9) . ?
C42 C43 1.357(8) . ?
C43 C44 1.384(7) . ?
C45 C46 1.23(3) . ?
C46 C47 1.45(3) . ?
C45' C46' 1.22(3) . ?
C46' C47' 1.50(2) . ?
C47 C48 1.3928 . ?
C47 C51 1.3972 . ?
C48 C49 1.3842 . ?
C49 N9 1.3406 . ?
N9 C50 1.3333 . ?
C50 C51 1.3825 . ?
C47' C48' 1.3925 . ?
C47' C51' 1.3970 . ?
C48' C49' 1.3841 . ?
C49' N9' 1.3407 . ?
N9' C50' 1.3332 . ?
C50' C51' 1.3824 . ?
C52 C53 1.21(2) . ?
C53 C54 1.436(11) . ?
C52' C53' 1.24(2) . ?
C54 C55 1.3928 . ?
C54 C58 1.3970 . ?
C55 C56 1.3839 . ?
C56 N10 1.3406 . ?
N10 C57 1.3332 . ?
C57 C58 1.3823 . ?
C53' C54' 1.4700 . ?
C54' C55' 1.3927 . ?
C54' C58' 1.3968 . ?
C55' C56' 1.3840 . ?
C56' N10' 1.3408 . ?
N10' C57' 1.3335 . ?
C57' C58' 1.3825 . ?

loop_
_geom_torsion_atom_site_label_1
_geom_torsion_atom_site_label_2
_geom_torsion_atom_site_label_3
_geom_torsion_atom_site_label_4
_geom_torsion
_geom_torsion_site_symmetry_1
_geom_torsion_site_symmetry_2
_geom_torsion_site_symmetry_3
_geom_torsion_site_symmetry_4
_geom_torsion_publ_flag
C45 Ru1 Ru2 C52' -177(3) . . . . ?
N8 Ru1 Ru2 C52' -17.2(17) . . . . ?
C45' Ru1 Ru2 C52' 171(2) . . . . ?
N5 Ru1 Ru2 C52' 74.6(17) . . . . ?
N1 Ru1 Ru2 C52' -108.6(17) . . . . ?
N3 Ru1 Ru2 C52' 166.3(17) . . . . ?
C45 Ru1 Ru2 C52 -172(4) . . . . ?
N8 Ru1 Ru2 C52 -12(3) . . . . ?
C45' Ru1 Ru2 C52 176(3) . . . . ?
N5 Ru1 Ru2 C52 80(3) . . . . ?
N1 Ru1 Ru2 C52 -104(3) . . . . ?
N3 Ru1 Ru2 C52 171(3) . . . . ?
C45 Ru1 Ru2 N4 43(3) . . . . ?
N8 Ru1 Ru2 N4 -157.02(16) . . . . ?
C45' Ru1 Ru2 N4 31.0(18) . . . . ?
N5 Ru1 Ru2 N4 -65.23(15) . . . . ?
N1 Ru1 Ru2 N4 111.58(15) . . . . ?
N3 Ru1 Ru2 N4 26.42(15) . . . . ?
C45 Ru1 Ru2 N2 -52(3) . . . . ?
N8 Ru1 Ru2 N2 108.22(16) . . . . ?
C45' Ru1 Ru2 N2 -63.8(18) . . . . ?
N5 Ru1 Ru2 N2 -159.99(15) . . . . ?
N1 Ru1 Ru2 N2 16.83(15) . . . . ?
N3 Ru1 Ru2 N2 -68.34(14) . . . . ?
C45 Ru1 Ru2 N6 133(3) . . . . ?
N8 Ru1 Ru2 N6 -67.44(15) . . . . ?
C45' Ru1 Ru2 N6 120.6(18) . . . . ?
N5 Ru1 Ru2 N6 24.35(15) . . . . ?
N1 Ru1 Ru2 N6 -158.84(15) . . . . ?
N3 Ru1 Ru2 N6 116.00(14) . . . . ?
C45 Ru1 Ru2 N7 -138(3) . . . . ?
N8 Ru1 Ru2 N7 22.05(15) . . . . ?
C45' Ru1 Ru2 N7 -149.9(18) . . . . ?
N5 Ru1 Ru2 N7 113.84(15) . . . . ?
N1 Ru1 Ru2 N7 -69.34(15) . . . . ?
N3 Ru1 Ru2 N7 -154.51(14) . . . . ?
C45 Ru1 N1 C1 -24.8(7) . . . . ?
N8 Ru1 N1 C1 72.4(4) . . . . ?
C45' Ru1 N1 C1 -30.4(6) . . . . ?
N3 Ru1 N1 C1 -114.2(4) . . . . ?
Ru2 Ru1 N1 C1 166.6(4) . . . . ?
C45 Ru1 N1 C5 145.8(7) . . . . ?
N8 Ru1 N1 C5 -117.0(4) . . . . ?
C45' Ru1 N1 C5 140.2(6) . . . . ?
N3 Ru1 N1 C5 56.4(4) . . . . ?
Ru2 Ru1 N1 C5 -22.8(3) . . . . ?
C52' Ru2 N2 C5 147.0(7) . . . . ?
C52 Ru2 N2 C5 151.4(7) . . . . ?
N4 Ru2 N2 C5 -110.4(4) . . . . ?
N7 Ru2 N2 C5 61.7(4) . . . . ?
Ru1 Ru2 N2 C5 -17.1(3) . . . . ?
C52' Ru2 N2 C6 -22.2(7) . . . . ?
C52 Ru2 N2 C6 -17.8(7) . . . . ?
N4 Ru2 N2 C6 80.4(3) . . . . ?
N7 Ru2 N2 C6 -107.5(3) . . . . ?
Ru1 Ru2 N2 C6 173.7(3) . . . . ?
C45 Ru1 N3 C12 -24.4(7) . . . . ?
C45' Ru1 N3 C12 -26.6(6) . . . . ?
N5 Ru1 N3 C12 -119.4(3) . . . . ?
N1 Ru1 N3 C12 66.7(3) . . . . ?
Ru2 Ru1 N3 C12 152.1(3) . . . . ?
C45 Ru1 N3 C16 155.5(7) . . . . ?
C45' Ru1 N3 C16 153.3(6) . . . . ?
N5 Ru1 N3 C16 60.5(4) . . . . ?
N1 Ru1 N3 C16 -113.4(4) . . . . ?
Ru2 Ru1 N3 C16 -28.0(3) . . . . ?
C52' Ru2 N4 C16 158.6(7) . . . . ?
C52 Ru2 N4 C16 153.8(7) . . . . ?
N2 Ru2 N4 C16 56.8(3) . . . . ?
N6 Ru2 N4 C16 -117.1(3) . . . . ?
Ru1 Ru2 N4 C16 -34.0(3) . . . . ?
C52' Ru2 N4 C17 -29.1(7) . . . . ?
C52 Ru2 N4 C17 -33.9(7) . . . . ?
N2 Ru2 N4 C17 -130.9(4) . . . . ?
N6 Ru2 N4 C17 55.1(4) . . . . ?
Ru1 Ru2 N4 C17 138.3(4) . . . . ?
C45 Ru1 N5 C23 -10.3(7) . . . . ?
N8 Ru1 N5 C23 -107.6(4) . . . . ?
C45' Ru1 N5 C23 -4.8(6) . . . . ?
N3 Ru1 N5 C23 79.4(4) . . . . ?
Ru2 Ru1 N5 C23 158.0(4) . . . . ?
C45 Ru1 N5 C27 162.8(7) . . . . ?
N8 Ru1 N5 C27 65.4(3) . . . . ?
C45' Ru1 N5 C27 168.2(6) . . . . ?
N3 Ru1 N5 C27 -107.6(3) . . . . ?
Ru2 Ru1 N5 C27 -28.9(3) . . . . ?
C52' Ru2 N6 C27 166.2(7) . . . . ?
C52 Ru2 N6 C27 162.3(7) . . . . ?
N4 Ru2 N6 C27 64.7(4) . . . . ?
N7 Ru2 N6 C27 -107.6(4) . . . . ?
Ru1 Ru2 N6 C27 -28.6(3) . . . . ?
C52' Ru2 N6 C28 -8.0(7) . . . . ?
C52 Ru2 N6 C28 -11.8(7) . . . . ?
N4 Ru2 N6 C28 -109.5(3) . . . . ?
N7 Ru2 N6 C28 78.3(3) . . . . ?
Ru1 Ru2 N6 C28 157.2(3) . . . . ?
C52' Ru2 N7 C34 -32.6(7) . . . . ?
C52 Ru2 N7 C34 -28.0(7) . . . . ?
N6 Ru2 N7 C34 -117.0(3) . . . . ?
Ru1 Ru2 N7 C34 159.5(3) . . . . ?
C52' Ru2 N7 C38 143.4(7) . . . . ?
C52 Ru2 N7 C38 148.0(7) . . . . ?
N2 Ru2 N7 C38 -115.7(4) . . . . ?
N6 Ru2 N7 C38 59.0(4) . . . . ?
Ru1 Ru2 N7 C38 -24.5(3) . . . . ?
C45 Ru1 N8 C38 147.6(7) . . . . ?
C45' Ru1 N8 C38 149.4(6) . . . . ?
N5 Ru1 N8 C38 -117.1(3) . . . . ?
N1 Ru1 N8 C38 56.3(3) . . . . ?
Ru2 Ru1 N8 C38 -28.1(3) . . . . ?
C45 Ru1 N8 C39 -26.5(8) . . . . ?
C45' Ru1 N8 C39 -24.7(6) . . . . ?
N5 Ru1 N8 C39 68.8(4) . . . . ?
N1 Ru1 N8 C39 -117.8(4) . . . . ?
Ru2 Ru1 N8 C39 157.7(3) . . . . ?
C5 N1 C1 C2 -4.9(8) . . . . ?
Ru1 N1 C1 C2 166.1(5) . . . . ?
N1 C1 C2 C3 -2.0(9) . . . . ?
C1 C2 C3 C4 4.8(10) . . . . ?
C2 C3 C4 C5 -0.6(10) . . . . ?
C6 N2 C5 N1 173.6(4) . . . . ?
Ru2 N2 C5 N1 4.2(6) . . . . ?
C6 N2 C5 C4 -8.2(7) . . . . ?
Ru2 N2 C5 C4 -177.6(4) . . . . ?
C1 N1 C5 N2 -172.8(4) . . . . ?
Ru1 N1 C5 N2 16.4(6) . . . . ?
C1 N1 C5 C4 9.0(7) . . . . ?
Ru1 N1 C5 C4 -161.8(4) . . . . ?
C3 C4 C5 N2 175.4(5) . . . . ?
C3 C4 C5 N1 -6.5(8) . . . . ?
C5 N2 C6 C7 123.8(5) . . . . ?
Ru2 N2 C6 C7 -66.8(5) . . . . ?
C5 N2 C6 C11 -59.3(6) . . . . ?
Ru2 N2 C6 C11 110.1(5) . . . . ?
C11 C6 C7 C8 0.2(8) . . . . ?
N2 C6 C7 C8 177.2(5) . . . . ?
C6 C7 C8 C9 0.3(9) . . . . ?
C7 C8 C9 C10 0.1(10) . . . . ?
C8 C9 C10 C11 -1.0(9) . . . . ?
C7 C6 C11 C10 -1.1(8) . . . . ?
N2 C6 C11 C10 -178.0(5) . . . . ?
C9 C10 C11 C6 1.5(9) . . . . ?
C16 N3 C12 C13 -3.8(7) . . . . ?
Ru1 N3 C12 C13 176.1(4) . . . . ?
N3 C12 C13 C14 -0.7(8) . . . . ?
C12 C13 C14 C15 2.3(8) . . . . ?
C13 C14 C15 C16 0.5(8) . . . . ?
C17 N4 C16 N3 -153.6(4) . . . . ?
Ru2 N4 C16 N3 19.4(5) . . . . ?
C17 N4 C16 C15 31.3(7) . . . . ?
Ru2 N4 C16 C15 -155.7(4) . . . . ?
C12 N3 C16 N4 -168.6(4) . . . . ?
Ru1 N3 C16 N4 11.5(6) . . . . ?
C12 N3 C16 C15 6.6(6) . . . . ?
Ru1 N3 C16 C15 -173.3(3) . . . . ?
C14 C15 C16 N4 169.8(5) . . . . ?
C14 C15 C16 N3 -5.2(7) . . . . ?
C16 N4 C17 C22 -122.4(5) . . . . ?
Ru2 N4 C17 C22 65.5(6) . . . . ?
C16 N4 C17 C18 60.2(6) . . . . ?
Ru2 N4 C17 C18 -111.9(5) . . . . ?
C22 C17 C18 C19 1.7(8) . . . . ?
N4 C17 C18 C19 179.1(5) . . . . ?
C17 C18 C19 C20 1.1(9) . . . . ?
C18 C19 C20 C21 -3.3(10) . . . . ?
C19 C20 C21 C22 2.8(10) . . . . ?
C18 C17 C22 C21 -2.2(8) . . . . ?
N4 C17 C22 C21 -179.6(5) . . . . ?
C20 C21 C22 C17 -0.1(9) . . . . ?
C27 N5 C23 C24 -2.6(7) . . . . ?
Ru1 N5 C23 C24 170.3(4) . . . . ?
N5 C23 C24 C25 -2.7(8) . . . . ?
C23 C24 C25 C26 2.9(8) . . . . ?
C24 C25 C26 C27 2.2(8) . . . . ?
C28 N6 C27 N5 -171.0(4) . . . . ?
Ru2 N6 C27 N5 14.4(6) . . . . ?
C28 N6 C27 C26 10.0(7) . . . . ?
Ru2 N6 C27 C26 -164.6(4) . . . . ?
C23 N5 C27 N6 -171.5(4) . . . . ?
Ru1 N5 C27 N6 15.1(5) . . . . ?
C23 N5 C27 C26 7.6(6) . . . . ?
Ru1 N5 C27 C26 -165.9(3) . . . . ?
C25 C26 C27 N6 171.5(5) . . . . ?
C25 C26 C27 N5 -7.4(7) . . . . ?
C27 N6 C28 C29 101.5(5) . . . . ?
Ru2 N6 C28 C29 -83.9(5) . . . . ?
C27 N6 C28 C33 -77.4(6) . . . . ?
Ru2 N6 C28 C33 97.1(5) . . . . ?
C33 C28 C29 C30 1.8(8) . . . . ?
N6 C28 C29 C30 -177.2(5) . . . . ?
C28 C29 C30 C31 0.5(9) . . . . ?
C29 C30 C31 C32 -1.8(9) . . . . ?
C30 C31 C32 C33 0.8(9) . . . . ?
C31 C32 C33 C28 1.6(8) . . . . ?
C29 C28 C33 C32 -2.9(8) . . . . ?
N6 C28 C33 C32 176.1(5) . . . . ?
C38 N7 C34 C35 -2.1(7) . . . . ?
Ru2 N7 C34 C35 174.2(4) . . . . ?
N7 C34 C35 C36 -1.7(8) . . . . ?
C34 C35 C36 C37 1.9(8) . . . . ?
C35 C36 C37 C38 1.5(8) . . . . ?
C39 N8 C38 N7 -170.7(4) . . . . ?
Ru1 N8 C38 N7 15.2(5) . . . . ?
C39 N8 C38 C37 11.1(7) . . . . ?
Ru1 N8 C38 C37 -163.0(4) . . . . ?
C34 N7 C38 N8 -172.8(4) . . . . ?
Ru2 N7 C38 N8 11.3(6) . . . . ?
C34 N7 C38 C37 5.5(6) . . . . ?
Ru2 N7 C38 C37 -170.5(3) . . . . ?
C36 C37 C38 N8 172.8(5) . . . . ?
C36 C37 C38 N7 -5.3(7) . . . . ?
C38 N8 C39 C44 107.9(5) . . . . ?
Ru1 N8 C39 C44 -78.2(5) . . . . ?
C38 N8 C39 C40 -76.7(6) . . . . ?
Ru1 N8 C39 C40 97.1(5) . . . . ?
C44 C39 C40 C41 0.9(8) . . . . ?
N8 C39 C40 C41 -174.5(5) . . . . ?
C39 C40 C41 C42 0.8(9) . . . . ?
C40 C41 C42 C43 -2.4(10) . . . . ?
C41 C42 C43 C44 2.2(9) . . . . ?
C40 C39 C44 C43 -1.1(8) . . . . ?
N8 C39 C44 C43 174.4(5) . . . . ?
C42 C43 C44 C39 -0.5(9) . . . . ?
C51 C47 C48 C49 -0.8 . . . . ?
C46 C47 C48 C49 -176.1(14) . . . . ?
C47 C48 C49 N9 0.2 . . . . ?
C48 C49 N9 C50 0.1 . . . . ?
C49 N9 C50 C51 0.2 . . . . ?
N9 C50 C51 C47 -0.8 . . . . ?
C48 C47 C51 C50 1.2 . . . . ?
C46 C47 C51 C50 176.0(15) . . . . ?
C51' C47' C48' C49' -0.8 . . . . ?
C46' C47' C48' C49' -175.8(14) . . . . ?
C47' C48' C49' N9' 0.2 . . . . ?
C48' C49' N9' C50' 0.1 . . . . ?
C49' N9' C50' C51' 0.2 . . . . ?
N9' C50' C51' C47' -0.9 . . . . ?
C48' C47' C51' C50' 1.2 . . . . ?
C46' C47' C51' C50' 176.1(14) . . . . ?
C52 Ru2 C52' C53' 35(8) . . . . ?
N4 Ru2 C52' C53' -17(8) . . . . ?
N2 Ru2 C52' C53' 80(8) . . . . ?
N6 Ru2 C52' C53' -106(8) . . . . ?
N7 Ru2 C52' C53' 166(8) . . . . ?
Ru1 Ru2 C52' C53' -156(6) . . . . ?
C52 C53 C54 C55 93(12) . . . . ?
C52 C53 C54 C58 -80(12) . . . . ?
C58 C54 C55 C56 -0.9 . . . . ?
C53 C54 C55 C56 -174.4(10) . . . . ?
C54 C55 C56 N10 0.2 . . . . ?
C55 C56 N10 C57 0.1 . . . . ?
C56 N10 C57 C58 0.2 . . . . ?
N10 C57 C58 C54 -0.9 . . . . ?
C55 C54 C58 C57 1.2 . . . . ?
C53 C54 C58 C57 175.1(9) . . . . ?
Ru2 C52' C53' C54' 4(14) . . . . ?
C52' C53' C54' C55' 120(7) . . . . ?
C52' C53' C54' C58' -60(7) . . . . ?
C58' C54' C55' C56' -0.8 . . . . ?
C53' C54' C55' C56' 179.2 . . . . ?
C54' C55' C56' N10' 0.2 . . . . ?
C55' C56' N10' C57' 0.1 . . . . ?
C56' N10' C57' C58' 0.2 . . . . ?
N10' C57' C58' C54' -0.9 . . . . ?
C55' C54' C58' C57' 1.2 . . . . ?
C53' C54' C58' C57' -178.8 . . . . ?
